data_7154291
loop_
_publ_author_name
'Vijayadas, Kuruppanthara N.'
'Kotmale, Amol S.'
'Thorat, Shridhar H.'
'Gonnade, Rajesh G.'
'Nair, Roshna V.'
'Rajamohanan, Pattuparambil R.'
'Sanjayan, Gangadhar J.'

_publ_section_title
;
 Reversal of H-bonding direction by N-sulfonation in a synthetic
 reverse-turn peptide motif.
;
_journal_issue 10
_journal_name_full 'Organic &amp; biomolecular chemistry'
_journal_page_first 3064
_journal_page_last 3069
_journal_paper_doi 10.1039/c4ob02438a
_journal_volume 13
_journal_year 2015
_chemical_absolute_configuration rmad
_chemical_formula_moiety 'C23 H27 Br N4 O6 S2'
_chemical_formula_sum 'C23 H27 Br N4 O6 S2'
_chemical_formula_weight 599.52
_chemical_name_systematic
; 
 ? 
;
_space_group_IT_number 4
_symmetry_cell_setting monoclinic
_symmetry_space_group_name_Hall 'P 2yb'
_symmetry_space_group_name_H-M 'P 1 21 1'
_atom_sites_solution_hydrogens geom
_atom_sites_solution_primary direct
_atom_sites_solution_secondary difmap
_audit_creation_method SHELXL-97
_audit_update_record
;
2014-09-27 deposited with the CCDC.
2015-01-13 downloaded from the CCDC.
;
_cell_angle_alpha 90.00
_cell_angle_beta 96.273(8)
_cell_angle_gamma 90.00
_cell_formula_units_Z 2
_cell_length_a 8.1060(12)
_cell_length_b 10.5928(16)
_cell_length_c 14.983(2)
_cell_measurement_reflns_used 9140
_cell_measurement_temperature 296(2)
_cell_measurement_theta_max 25.41
_cell_measurement_theta_min 2.36
_cell_volume 1278.8(3)
_computing_cell_refinement 'Bruker SAINT'
_computing_data_collection 'Bruker APEX2'
_computing_data_reduction 'Bruker SAINT'
_computing_molecular_graphics 'Bruker SHELXTL'
_computing_publication_material 'Bruker SHELXTL'
_computing_structure_refinement 'SHELXL-97 (Sheldrick, 2008)'
_computing_structure_solution 'SHELXS-97 (Sheldrick, 2008)'
_diffrn_ambient_temperature 296(2)
_diffrn_measured_fraction_theta_full 0.981
_diffrn_measured_fraction_theta_max 0.981
_diffrn_measurement_device 'Bruker APEX-II CCD'
_diffrn_measurement_device_type 'CCD Area Detector'
_diffrn_measurement_method '\f and \w scans'
_diffrn_radiation_monochromator graphite
_diffrn_radiation_source 'fine-focus sealed tube'
_diffrn_radiation_type MoK\a
_diffrn_radiation_wavelength 0.71073
_diffrn_reflns_av_R_equivalents 0.0257
_diffrn_reflns_av_sigmaI/netI 0.0517
_diffrn_reflns_limit_h_max 11
_diffrn_reflns_limit_h_min -11
_diffrn_reflns_limit_k_max 15
_diffrn_reflns_limit_k_min -14
_diffrn_reflns_limit_l_max 21
_diffrn_reflns_limit_l_min -21
_diffrn_reflns_number 24792
_diffrn_reflns_theta_full 30.42
_diffrn_reflns_theta_max 30.42
_diffrn_reflns_theta_min 2.36
_exptl_absorpt_coefficient_mu 1.817
_exptl_absorpt_correction_T_max 0.6208
_exptl_absorpt_correction_T_min 0.3846
_exptl_absorpt_correction_type multi-scan
_exptl_absorpt_process_details 'BRUKER SADABS'
_exptl_crystal_colour COLOURLESS
_exptl_crystal_density_diffrn 1.557
_exptl_crystal_density_method 'not measured'
_exptl_crystal_description NEEDLE
_exptl_crystal_F_000 616
_exptl_crystal_recrystallization_method 'Re-crystallisation from solvent: Ethyl Acetate - Petroleum Ether'
_exptl_crystal_size_max 0.65
_exptl_crystal_size_mid 0.33
_exptl_crystal_size_min 0.29
_refine_diff_density_max 0.346
_refine_diff_density_min -0.244
_refine_diff_density_rms 0.046
_refine_ls_abs_structure_details 'Flack H D (1983), Acta Cryst. A39, 876-881'
_refine_ls_abs_structure_Flack 0.015(5)
_refine_ls_extinction_method none
_refine_ls_goodness_of_fit_ref 0.993
_refine_ls_hydrogen_treatment constr
_refine_ls_matrix_type full
_refine_ls_number_parameters 335
_refine_ls_number_reflns 7389
_refine_ls_number_restraints 1
_refine_ls_restrained_S_all 0.993
_refine_ls_R_factor_all 0.0599
_refine_ls_R_factor_gt 0.0355
_refine_ls_shift/su_max 0.001
_refine_ls_shift/su_mean 0.000
_refine_ls_structure_factor_coef Fsqd
_refine_ls_weighting_details 'calc w=1/[\s^2^(Fo^2^)+(0.0381P)^2^+0.0000P] where P=(Fo^2^+2Fc^2^)/3'
_refine_ls_weighting_scheme calc
_refine_ls_wR_factor_gt 0.0799
_refine_ls_wR_factor_ref 0.0875
_reflns_number_gt 5331
_reflns_number_total 7389
_reflns_threshold_expression >2sigma(I)
_cod_data_source_file c4ob02438a2.cif
_cod_data_source_block 3
_cod_depositor_comments
;
The following automatic conversions were performed:

'_symmetry_cell_setting' value 'MONOCLINIC' changed to 'monoclinic'
according to
/usr/data/users/saulius/crontab/automatic-downloads/rss-feeds/RSC/lib/dictionaries/cif_core.dic
dictionary named 'cif_core.dic' version 2.4.2 from
2011-04-26.

'_exptl_absorpt_correction_type' value 'MULTI-SCAN'
changed to 'multi-scan' according to
/usr/data/users/saulius/crontab/automatic-downloads/rss-feeds/RSC/lib/dictionaries/cif_core.dic
dictionary named 'cif_core.dic' version 2.4.2 from
2011-04-26.

'_refine_ls_hydrogen_treatment' value 'CONSTR' changed
to 'constr' according to
/usr/data/users/saulius/crontab/automatic-downloads/rss-feeds/RSC/lib/dictionaries/cif_core.dic
dictionary named 'cif_core.dic' version 2.4.2 from 2011-04-26.

Automatic conversion script
Id: cif_fix_values 2935 2014-11-11 08:27:57Z andrius 

 Adding full bibliography for 7154289--7154295.cif.
;
_cod_original_sg_symbol_H-M P2(1)
_cod_database_code 7154291

loop_
_symmetry_equiv_pos_as_xyz
'x, y, z'
'-x, y+1/2, -z'

loop_
_atom_site_label
_atom_site_type_symbol
_atom_site_fract_x
_atom_site_fract_y
_atom_site_fract_z
_atom_site_U_iso_or_equiv
_atom_site_adp_type
_atom_site_occupancy
_atom_site_symmetry_multiplicity
_atom_site_calc_flag
_atom_site_refinement_flags
_atom_site_disorder_assembly
_atom_site_disorder_group
Br1 Br 1.38152(3) 1.32379(3) 0.28823(2) 0.06817(10) Uani 1 1 d . . .
S1 S 0.59797(7) 0.68080(6) 0.29033(4) 0.04783(14) Uani 1 1 d . . .
S2 S 0.91780(8) 0.73669(6) 0.02920(4) 0.05084(15) Uani 1 1 d . . .
O1 O 0.7373(4) 1.12253(19) 0.15659(17) 0.0967(9) Uani 1 1 d . . .
O2 O 0.5246(2) 0.68865(18) 0.19941(12) 0.0599(5) Uani 1 1 d . . .
O3 O 0.5177(2) 0.6012(2) 0.34929(14) 0.0712(6) Uani 1 1 d . . .
O4 O 1.0344(3) 0.79281(19) 0.46789(12) 0.0690(5) Uani 1 1 d . B .
O5 O 0.8591(3) 0.61213(18) 0.00932(14) 0.0763(6) Uani 1 1 d . . .
O6 O 1.0343(2) 0.7548(2) 0.10575(14) 0.0725(6) Uani 1 1 d . . .
N1 N 0.7578(2) 0.8231(2) 0.04256(13) 0.0498(4) Uani 1 1 d . . .
N2 N 0.7156(2) 0.91945(19) 0.20391(13) 0.0466(4) Uani 1 1 d . . .
H2N H 0.7207 0.8427 0.1856 0.056 Uiso 1 1 calc R . .
N3 N 0.7927(2) 0.63868(18) 0.28528(12) 0.0432(4) Uani 1 1 d . B .
N4 N 1.0496(2) 0.8139(2) 0.31773(12) 0.0456(4) Uani 1 1 d . B .
H4N H 1.0300 0.7744 0.2675 0.055 Uiso 1 1 calc R . .
C1 C 0.7883(3) 0.9612(2) 0.05470(19) 0.0568(6) Uani 1 1 d . . .
H1 H 0.9057 0.9787 0.0499 0.068 Uiso 1 1 calc R . .
C3 C 0.6857(5) 1.0227(4) -0.0216(3) 0.0974(12) Uani 1 1 d . . .
H3A H 0.7417 1.0228 -0.0756 0.117 Uiso 1 1 calc R . .
H3B H 0.6567 1.1086 -0.0071 0.117 Uiso 1 1 calc R . .
C4 C 0.5342(5) 0.9368(6) -0.0311(3) 0.1195(18) Uani 1 1 d . . .
H4A H 0.4736 0.9456 -0.0903 0.143 Uiso 1 1 calc R . .
H4B H 0.4606 0.9576 0.0136 0.143 Uiso 1 1 calc R . .
C5 C 0.6009(4) 0.8031(5) -0.0171(2) 0.0959(14) Uani 1 1 d . . .
H5A H 0.5242 0.7504 0.0115 0.115 Uiso 1 1 calc R . .
H5B H 0.6220 0.7649 -0.0736 0.115 Uiso 1 1 calc R . .
C6 C 0.7444(3) 1.0092(2) 0.14403(19) 0.0554(6) Uani 1 1 d . . .
C7 C 0.6782(3) 0.9354(2) 0.29251(15) 0.0431(5) Uani 1 1 d . . .
C8 C 0.6210(2) 0.8319(3) 0.33885(14) 0.0448(5) Uani 1 1 d . . .
C9 C 0.5791(3) 0.8462(3) 0.42509(17) 0.0596(7) Uani 1 1 d . . .
H9 H 0.5406 0.7773 0.4552 0.071 Uiso 1 1 calc R . .
C10 C 0.5941(4) 0.9627(4) 0.4669(2) 0.0705(9) Uani 1 1 d . . .
H10 H 0.5632 0.9729 0.5244 0.085 Uiso 1 1 calc R . .
C11 C 0.6547(4) 1.0628(3) 0.4228(2) 0.0690(8) Uani 1 1 d . . .
H11 H 0.6673 1.1403 0.4519 0.083 Uiso 1 1 calc R . .
C12 C 0.6980(3) 1.0520(3) 0.33646(19) 0.0553(6) Uani 1 1 d . . .
H12 H 0.7396 1.1212 0.3079 0.066 Uiso 1 1 calc R . .
C13 C 0.9008(3) 0.6352(2) 0.37257(16) 0.0464(5) Uani 1 1 d . B .
H13 H 0.8311 0.6215 0.4211 0.056 Uiso 1 1 calc R . .
C14 C 1.0096(4) 0.5184(3) 0.3644(2) 0.0676(8) Uani 1 1 d . . .
H14A H 1.1078 0.5399 0.3360 0.081 Uiso 1 1 calc R A 1
H14B H 1.0438 0.4827 0.4231 0.081 Uiso 1 1 calc R A 1
C15 C 0.9054(6) 0.4284(5) 0.3087(4) 0.0650(12) Uani 0.60 1 d P B 1
H15A H 0.8299 0.3842 0.3438 0.078 Uiso 0.60 1 calc PR B 1
H15B H 0.9726 0.3673 0.2808 0.078 Uiso 0.60 1 calc PR B 1
C15' C 0.9811(10) 0.4824(7) 0.2655(5) 0.0663(19) Uani 0.40 1 d P B 2
H15C H 1.0557 0.5287 0.2311 0.080 Uiso 0.40 1 calc PR B 2
H15D H 0.9988 0.3927 0.2577 0.080 Uiso 0.40 1 calc PR B 2
C16 C 0.8094(4) 0.5158(3) 0.2371(2) 0.0605(7) Uani 1 1 d . . .
H16A H 0.8712 0.5271 0.1858 0.073 Uiso 1 1 calc R B 1
H16B H 0.7012 0.4809 0.2167 0.073 Uiso 1 1 calc R B 1
C17 C 0.9993(3) 0.7560(2) 0.39120(16) 0.0452(5) Uani 1 1 d . . .
C18 C 1.1311(2) 0.9326(2) 0.31482(16) 0.0416(5) Uani 1 1 d . . .
C19 C 1.2223(3) 0.9556(2) 0.24425(18) 0.0503(6) Uani 1 1 d . B .
H19 H 1.2347 0.8925 0.2023 0.060 Uiso 1 1 calc R . .
C20 C 1.2950(3) 1.0713(3) 0.23562(19) 0.0552(6) Uani 1 1 d . . .
H20 H 1.3559 1.0869 0.1877 0.066 Uiso 1 1 calc R B .
C21 C 1.2776(3) 1.1636(2) 0.29760(17) 0.0463(5) Uani 1 1 d . B .
C22 C 1.1876(3) 1.1431(3) 0.36857(17) 0.0534(6) Uani 1 1 d . . .
H22 H 1.1763 1.2066 0.4103 0.064 Uiso 1 1 calc R B .
C23 C 1.1138(3) 1.0267(2) 0.37726(18) 0.0503(6) Uani 1 1 d . B .
H23 H 1.0524 1.0116 0.4251 0.060 Uiso 1 1 calc R . .
C24 C 1.0005(4) 0.7956(3) -0.0667(2) 0.0705(8) Uani 1 1 d . . .
H24A H 1.0330 0.8820 -0.0567 0.106 Uiso 1 1 calc R . .
H24B H 0.9179 0.7904 -0.1176 0.106 Uiso 1 1 calc R . .
H24C H 1.0955 0.7463 -0.0778 0.106 Uiso 1 1 calc R . .

loop_
_atom_site_aniso_label
_atom_site_aniso_U_11
_atom_site_aniso_U_22
_atom_site_aniso_U_33
_atom_site_aniso_U_23
_atom_site_aniso_U_13
_atom_site_aniso_U_12
Br1 0.07689(17) 0.05364(15) 0.0756(2) -0.00393(14) 0.01551(14) -0.01563(13)
S1 0.0553(3) 0.0475(3) 0.0408(3) 0.0053(3) 0.0056(2) -0.0109(2)
S2 0.0773(4) 0.0372(3) 0.0393(3) -0.0011(3) 0.0125(3) 0.0022(3)
O1 0.169(2) 0.0381(11) 0.0968(19) 0.0069(11) 0.0773(18) 0.0107(13)
O2 0.0669(10) 0.0623(11) 0.0462(11) 0.0024(9) -0.0132(8) -0.0145(9)
O3 0.0823(13) 0.0709(14) 0.0632(13) 0.0136(10) 0.0208(10) -0.0214(10)
O4 0.1079(14) 0.0634(13) 0.0334(10) -0.0043(8) -0.0028(9) -0.0149(10)
O5 0.1271(18) 0.0439(11) 0.0611(14) -0.0081(9) 0.0244(13) -0.0101(11)
O6 0.0826(12) 0.0706(13) 0.0616(13) -0.0035(10) -0.0047(10) 0.0119(11)
N1 0.0622(10) 0.0493(10) 0.0382(11) 0.0034(11) 0.0067(8) -0.0011(10)
N2 0.0667(11) 0.0337(10) 0.0413(12) 0.0032(9) 0.0142(9) 0.0037(8)
N3 0.0589(11) 0.0383(9) 0.0316(10) -0.0006(8) 0.0008(8) -0.0033(8)
N4 0.0576(9) 0.0443(11) 0.0341(10) -0.0067(9) 0.0016(8) -0.0034(9)
C1 0.0799(16) 0.0421(13) 0.0522(17) 0.0125(11) 0.0237(13) 0.0099(12)
C3 0.120(3) 0.089(3) 0.085(3) 0.034(2) 0.019(2) 0.029(2)
C4 0.099(3) 0.175(5) 0.079(3) 0.028(3) -0.012(2) 0.061(3)
C5 0.0758(18) 0.145(4) 0.063(2) 0.003(2) -0.0060(15) -0.021(2)
C6 0.0707(15) 0.0380(13) 0.0619(17) 0.0068(12) 0.0272(13) 0.0055(11)
C7 0.0457(11) 0.0459(13) 0.0372(13) -0.0018(10) 0.0022(9) 0.0070(9)
C8 0.0457(10) 0.0524(12) 0.0364(12) 0.0010(12) 0.0051(8) 0.0027(11)
C9 0.0648(14) 0.075(2) 0.0403(14) 0.0105(14) 0.0126(11) 0.0127(14)
C10 0.0789(17) 0.093(2) 0.0404(16) -0.0087(16) 0.0112(13) 0.0265(17)
C11 0.0750(17) 0.075(2) 0.0552(19) -0.0239(16) -0.0032(14) 0.0217(15)
C12 0.0635(14) 0.0485(14) 0.0528(17) -0.0068(12) 0.0019(12) 0.0068(11)
C13 0.0650(13) 0.0421(12) 0.0315(12) 0.0032(10) 0.0028(10) 0.0021(10)
C14 0.097(2) 0.0492(16) 0.0538(18) 0.0024(13) -0.0048(15) 0.0170(14)
C15 0.089(3) 0.038(2) 0.069(3) -0.006(2) 0.013(3) 0.006(2)
C15' 0.092(5) 0.049(4) 0.058(5) 0.000(3) 0.008(4) 0.010(4)
C16 0.0858(18) 0.0460(14) 0.0495(17) -0.0141(12) 0.0057(13) -0.0012(13)
C17 0.0545(12) 0.0461(13) 0.0335(13) -0.0007(10) -0.0017(10) 0.0037(10)
C18 0.0396(10) 0.0462(12) 0.0383(13) -0.0017(10) 0.0005(9) -0.0006(9)
C19 0.0530(12) 0.0529(14) 0.0456(15) -0.0114(11) 0.0077(10) -0.0001(10)
C20 0.0591(13) 0.0638(16) 0.0443(16) -0.0085(12) 0.0129(11) -0.0062(12)
C21 0.0465(11) 0.0410(13) 0.0504(14) -0.0028(11) 0.0012(10) -0.0050(9)
C22 0.0590(13) 0.0523(15) 0.0484(15) -0.0135(12) 0.0028(11) -0.0032(11)
C23 0.0559(13) 0.0525(15) 0.0435(14) -0.0056(11) 0.0103(10) -0.0059(11)
C24 0.100(2) 0.0565(18) 0.0604(18) -0.0002(13) 0.0355(16) 0.0000(14)

loop_
_atom_type_symbol
_atom_type_description
_atom_type_scat_dispersion_real
_atom_type_scat_dispersion_imag
_atom_type_scat_source
C C 0.0033 0.0016 'International Tables Vol C Tables 4.2.6.8 and 6.1.1.4'
H H 0.0000 0.0000 'International Tables Vol C Tables 4.2.6.8 and 6.1.1.4'
N N 0.0061 0.0033 'International Tables Vol C Tables 4.2.6.8 and 6.1.1.4'
O O 0.0106 0.0060 'International Tables Vol C Tables 4.2.6.8 and 6.1.1.4'
S S 0.1246 0.1234 'International Tables Vol C Tables 4.2.6.8 and 6.1.1.4'
Br Br -0.2901 2.4595 'International Tables Vol C Tables 4.2.6.8 and 6.1.1.4'

loop_
_geom_angle_atom_site_label_1
_geom_angle_atom_site_label_2
_geom_angle_atom_site_label_3
_geom_angle
O2 S1 O3 117.01(12)
O2 S1 N3 105.82(11)
O3 S1 N3 111.80(12)
O2 S1 C8 110.82(11)
O3 S1 C8 108.45(12)
N3 S1 C8 101.90(10)
O6 S2 O5 118.24(14)
O6 S2 N1 107.20(12)
O5 S2 N1 107.20(14)
O6 S2 C24 109.42(16)
O5 S2 C24 107.80(14)
N1 S2 C24 106.37(13)
C5 N1 C1 109.4(3)
C5 N1 S2 119.3(2)
C1 N1 S2 116.42(17)
C6 N2 C7 128.1(2)
C6 N2 H2N 116.0
C7 N2 H2N 116.0
C13 N3 C16 108.93(19)
C13 N3 S1 116.06(15)
C16 N3 S1 113.18(16)
C17 N4 C18 127.1(2)
C17 N4 H4N 116.4
C18 N4 H4N 116.4
C3 C1 N1 105.3(3)
C3 C1 C6 111.5(3)
N1 C1 C6 112.7(2)
C3 C1 H1 109.0
N1 C1 H1 109.0
C6 C1 H1 109.0
C1 C3 C4 100.8(3)
C1 C3 H3A 111.6
C4 C3 H3A 111.6
C1 C3 H3B 111.6
C4 C3 H3B 111.6
H3A C3 H3B 109.4
C3 C4 C5 105.8(3)
C3 C4 H4A 110.6
C5 C4 H4A 110.6
C3 C4 H4B 110.6
C5 C4 H4B 110.6
H4A C4 H4B 108.7
N1 C5 C4 102.6(3)
N1 C5 H5A 111.3
C4 C5 H5A 111.3
N1 C5 H5B 111.3
C4 C5 H5B 111.3
H5A C5 H5B 109.2
O1 C6 N2 125.4(3)
O1 C6 C1 119.3(2)
N2 C6 C1 115.3(2)
C12 C7 C8 118.9(2)
C12 C7 N2 121.7(2)
C8 C7 N2 119.4(2)
C9 C8 C7 120.4(3)
C9 C8 S1 117.4(2)
C7 C8 S1 122.17(17)
C8 C9 C10 120.2(3)
C8 C9 H9 119.9
C10 C9 H9 119.9
C11 C10 C9 119.4(3)
C11 C10 H10 120.3
C9 C10 H10 120.3
C10 C11 C12 122.0(3)
C10 C11 H11 119.0
C12 C11 H11 119.0
C11 C12 C7 119.0(3)
C11 C12 H12 120.5
C7 C12 H12 120.5
N3 C13 C17 112.78(19)
N3 C13 C14 103.7(2)
C17 C13 C14 113.6(2)
N3 C13 H13 108.9
C17 C13 H13 108.9
C14 C13 H13 108.9
C15 C14 C15' 43.1(4)
C15 C14 C13 105.6(3)
C15' C14 C13 104.6(3)
C15 C14 H14A 110.6
C15' C14 H14A 71.2
C13 C14 H14A 110.6
C15 C14 H14B 110.6
C15' C14 H14B 141.5
C13 C14 H14B 110.6
H14A C14 H14B 108.7
C14 C15 C16 102.6(3)
C14 C15 H15A 111.2
C16 C15 H15A 111.2
C14 C15 H15B 111.2
C16 C15 H15B 111.2
H15A C15 H15B 109.2
C16 C15' C14 105.2(5)
C16 C15' H15C 110.7
C14 C15' H15C 110.7
C16 C15' H15D 110.7
C14 C15' H15D 110.7
H15C C15' H15D 108.8
C15' C16 N3 101.8(3)
C15' C16 C15 42.6(4)
N3 C16 C15 104.4(3)
C15' C16 H16A 72.6
N3 C16 H16A 110.9
C15 C16 H16A 110.9
C15' C16 H16B 143.4
N3 C16 H16B 110.9
C15 C16 H16B 110.9
H16A C16 H16B 108.9
O4 C17 N4 124.0(2)
O4 C17 C13 120.5(2)
N4 C17 C13 115.4(2)
C19 C18 C23 119.7(2)
C19 C18 N4 118.0(2)
C23 C18 N4 122.2(2)
C20 C19 C18 120.1(2)
C20 C19 H19 119.9
C18 C19 H19 119.9
C21 C20 C19 119.9(2)
C21 C20 H20 120.1
C19 C20 H20 120.1
C20 C21 C22 121.1(2)
C20 C21 Br1 120.52(19)
C22 C21 Br1 118.37(18)
C21 C22 C23 119.1(2)
C21 C22 H22 120.4
C23 C22 H22 120.4
C22 C23 C18 120.1(2)
C22 C23 H23 120.0
C18 C23 H23 120.0
S2 C24 H24A 109.5
S2 C24 H24B 109.5
H24A C24 H24B 109.5
S2 C24 H24C 109.5
H24A C24 H24C 109.5
H24B C24 H24C 109.5

loop_
_geom_bond_atom_site_label_1
_geom_bond_atom_site_label_2
_geom_bond_distance
Br1 C21 1.906(2)
S1 O2 1.4280(18)
S1 O3 1.4281(19)
S1 N3 1.650(2)
S1 C8 1.759(3)
S2 O6 1.417(2)
S2 O5 1.423(2)
S2 N1 1.618(2)
S2 C24 1.764(3)
O1 C6 1.217(3)
O4 C17 1.217(3)
N1 C5 1.488(4)
N1 C1 1.492(4)
N2 C6 1.345(3)
N2 C7 1.404(3)
N2 H2N 0.8600
N3 C13 1.493(3)
N3 C16 1.501(3)
N4 C17 1.361(3)
N4 C18 1.424(3)
N4 H4N 0.8600
C1 C3 1.488(5)
C1 C6 1.510(4)
C1 H1 0.9800
C3 C4 1.522(7)
C3 H3A 0.9700
C3 H3B 0.9700
C4 C5 1.522(7)
C4 H4A 0.9700
C4 H4B 0.9700
C5 H5A 0.9700
C5 H5B 0.9700
C7 C12 1.401(4)
C7 C8 1.403(3)
C8 C9 1.380(3)
C9 C10 1.383(5)
C9 H9 0.9300
C10 C11 1.368(5)
C10 H10 0.9300
C11 C12 1.382(4)
C11 H11 0.9300
C12 H12 0.9300
C13 C17 1.518(3)
C13 C14 1.532(4)
C13 H13 0.9800
C14 C15 1.470(6)
C14 C15' 1.523(8)
C14 H14A 0.9700
C14 H14B 0.9700
C15 C16 1.559(6)
C15 H15A 0.9700
C15 H15B 0.9700
C15' C16 1.454(8)
C15' H15C 0.9700
C15' H15D 0.9700
C16 H16A 0.9700
C16 H16B 0.9700
C18 C19 1.376(4)
C18 C23 1.384(4)
C19 C20 1.372(4)
C19 H19 0.9300
C20 C21 1.366(4)
C20 H20 0.9300
C21 C22 1.371(4)
C22 C23 1.382(4)
C22 H22 0.9300
C23 H23 0.9300
C24 H24A 0.9600
C24 H24B 0.9600
C24 H24C 0.9600

loop_
_geom_torsion_atom_site_label_1
_geom_torsion_atom_site_label_2
_geom_torsion_atom_site_label_3
_geom_torsion_atom_site_label_4
_geom_torsion
O6 S2 N1 C5 -167.0(2)
O5 S2 N1 C5 -39.0(3)
C24 S2 N1 C5 76.1(3)
O6 S2 N1 C1 58.2(2)
O5 S2 N1 C1 -173.86(19)
C24 S2 N1 C1 -58.7(2)
O2 S1 N3 C13 174.69(16)
O3 S1 N3 C13 -56.9(2)
C8 S1 N3 C13 58.77(18)
O2 S1 N3 C16 -58.27(19)
O3 S1 N3 C16 70.2(2)
C8 S1 N3 C16 -174.20(17)
C5 N1 C1 C3 -19.7(3)
S2 N1 C1 C3 119.4(2)
C5 N1 C1 C6 102.2(3)
S2 N1 C1 C6 -118.8(2)
N1 C1 C3 C4 35.8(4)
C6 C1 C3 C4 -86.8(4)
C1 C3 C4 C5 -40.0(4)
C1 N1 C5 C4 -5.4(3)
S2 N1 C5 C4 -143.0(3)
C3 C4 C5 N1 28.1(4)
C7 N2 C6 O1 -2.5(5)
C7 N2 C6 C1 177.6(2)
C3 C1 C6 O1 -49.8(4)
N1 C1 C6 O1 -168.0(3)
C3 C1 C6 N2 130.1(3)
N1 C1 C6 N2 11.8(3)
C6 N2 C7 C12 -12.8(4)
C6 N2 C7 C8 167.8(2)
C12 C7 C8 C9 2.4(3)
N2 C7 C8 C9 -178.2(2)
C12 C7 C8 S1 -178.13(17)
N2 C7 C8 S1 1.2(3)
O2 S1 C8 C9 136.71(18)
O3 S1 C8 C9 7.0(2)
N3 S1 C8 C9 -111.08(18)
O2 S1 C8 C7 -42.7(2)
O3 S1 C8 C7 -172.47(18)
N3 S1 C8 C7 69.47(19)
C7 C8 C9 C10 -0.4(4)
S1 C8 C9 C10 -179.9(2)
C8 C9 C10 C11 -1.7(4)
C9 C10 C11 C12 1.7(5)
C10 C11 C12 C7 0.4(4)
C8 C7 C12 C11 -2.4(4)
N2 C7 C12 C11 178.2(2)
C16 N3 C13 C17 135.3(2)
S1 N3 C13 C17 -95.6(2)
C16 N3 C13 C14 12.0(3)
S1 N3 C13 C14 141.13(19)
N3 C13 C14 C15 -32.3(4)
C17 C13 C14 C15 -155.1(3)
N3 C13 C14 C15' 12.3(4)
C17 C13 C14 C15' -110.4(4)
C15' C14 C15 C16 -56.0(5)
C13 C14 C15 C16 38.9(4)
C15 C14 C15' C16 64.0(5)
C13 C14 C15' C16 -33.3(6)
C14 C15' C16 N3 39.8(5)
C14 C15' C16 C15 -58.7(5)
C13 N3 C16 C15' -32.6(4)
S1 N3 C16 C15' -163.3(4)
C13 N3 C16 C15 11.1(3)
S1 N3 C16 C15 -119.6(3)
C14 C15 C16 C15' 61.1(5)
C14 C15 C16 N3 -30.8(4)
C18 N4 C17 O4 -8.6(4)
C18 N4 C17 C13 174.44(19)
N3 C13 C17 O4 148.4(2)
C14 C13 C17 O4 -93.9(3)
N3 C13 C17 N4 -34.5(3)
C14 C13 C17 N4 83.2(3)
C17 N4 C18 C19 157.7(2)
C17 N4 C18 C23 -26.0(3)
C23 C18 C19 C20 -0.3(4)
N4 C18 C19 C20 176.1(2)
C18 C19 C20 C21 0.4(4)
C19 C20 C21 C22 -0.4(4)
C19 C20 C21 Br1 178.66(19)
C20 C21 C22 C23 0.2(4)
Br1 C21 C22 C23 -178.89(18)
C21 C22 C23 C18 0.0(4)
C19 C18 C23 C22 0.1(4)
N4 C18 C23 C22 -176.2(2)
